data_4508993
loop_
_publ_author_name
'Xu, Guan-Cheng'
'Ding, Yu-Jie'
'Okamura, Taka-aki'
'Huang, Yong-Qing'
'Bai, Zheng-Shuai'
'Hua, Qing'
'Liu, Guang-Xiang'
'Sun, Wei-Yin'
'Ueyama, Norikazu'

_publ_section_title
;
 Coordination Polymers with Varied Metal Centers and Flexible Tripodal
 Ligand 1,3,5-Tris(imidazol-1-ylmethyl)benzene: Synthesis, Structure, and
 Reversible Anion Exchange Property
;
_journal_issue 1
_journal_name_full 'Crystal Growth &amp; Design'
_journal_page_first 395
_journal_paper_doi 10.1021/cg800600g
_journal_volume 9
_journal_year 2009
_chemical_formula_moiety 'C20 H30 Co N6 O8 S '
_chemical_formula_sum 'C20 H30 Co N6 O8 S'
_chemical_formula_weight 573.49
_chemical_name_systematic
; 
[Co(OH2)2(OSO3)(XG4)]-EtOH-H2O
;
_space_group_IT_number 2
_symmetry_cell_setting triclinic
_symmetry_Int_Tables_number 2
_symmetry_space_group_name_Hall '-P 1'
_symmetry_space_group_name_H-M 'P -1'
_atom_sites_solution_hydrogens geom
_atom_sites_solution_primary direct
_atom_sites_solution_secondary difmap
_audit_creation_date 'Sun Jul  1 15:11:14 2007'
_audit_creation_method SHELXL-97
_cell_angle_alpha 89.173(19)
_cell_angle_beta 79.119(17)
_cell_angle_gamma 70.462(15)
_cell_formula_units_Z 2
_cell_length_a 8.714(4)
_cell_length_b 11.956(5)
_cell_length_c 12.667(5)
_cell_measurement_reflns_used 8989
_cell_measurement_temperature 200
_cell_measurement_theta_max 27.5
_cell_measurement_theta_min 3.2
_cell_volume 1219.7(9)
_computing_structure_refinement 'SHELXL-97 (Sheldrick, 1997)'
_computing_structure_solution 'SIR92 (Altomare et al., 1994)'
_diffrn_ambient_temperature 200
_diffrn_detector_area_resol_mean 10.00
_diffrn_measured_fraction_theta_full 0.988
_diffrn_measured_fraction_theta_max 0.988
_diffrn_measurement_device_type 'Rigaku RAXIS-RAPID Imaging Plate'
_diffrn_measurement_method \w
_diffrn_radiation_monochromator graphite
_diffrn_radiation_source 'fine-focus sealed tube'
_diffrn_radiation_type MoK\a
_diffrn_radiation_wavelength 0.71075
_diffrn_reflns_av_R_equivalents 0.0246
_diffrn_reflns_av_sigmaI/netI 0.0298
_diffrn_reflns_limit_h_max 11
_diffrn_reflns_limit_h_min -11
_diffrn_reflns_limit_k_max 15
_diffrn_reflns_limit_k_min -15
_diffrn_reflns_limit_l_max 16
_diffrn_reflns_limit_l_min -16
_diffrn_reflns_number 11526
_diffrn_reflns_theta_full 27.48
_diffrn_reflns_theta_max 27.48
_diffrn_reflns_theta_min 3.25
_exptl_absorpt_coefficient_mu 0.847
_exptl_absorpt_correction_type none
_exptl_crystal_colour pink
_exptl_crystal_density_diffrn 1.562
_exptl_crystal_density_method 'not measured'
_exptl_crystal_description block
_exptl_crystal_F_000 598
_exptl_crystal_size_max 0.350
_exptl_crystal_size_mid 0.250
_exptl_crystal_size_min 0.200
_refine_diff_density_max 0.364
_refine_diff_density_min -0.416
_refine_diff_density_rms 0.083
_refine_ls_extinction_method none
_refine_ls_goodness_of_fit_ref 1.049
_refine_ls_hydrogen_treatment mixed
_refine_ls_matrix_type full
_refine_ls_number_parameters 346
_refine_ls_number_reflns 5544
_refine_ls_number_restraints 0
_refine_ls_restrained_S_all 1.049
_refine_ls_R_factor_all 0.0351
_refine_ls_R_factor_gt 0.0279
_refine_ls_shift/su_max 0.002
_refine_ls_shift/su_mean 0.000
_refine_ls_structure_factor_coef Fsqd
_refine_ls_weighting_details 'calc w=1/[\s^2^(Fo^2^)+(0.0277P)^2^+0.6864P] where P=(Fo^2^+2Fc^2^)/3'
_refine_ls_weighting_scheme calc
_refine_ls_wR_factor_gt 0.0669
_refine_ls_wR_factor_ref 0.0698
_reflns_number_gt 4934
_reflns_number_total 5544
_reflns_threshold_expression I>2\s(I)
_cod_data_source_file cg800600gsup1.cif
_cod_data_source_block 6
_cod_database_code 4508993

loop_
_symmetry_equiv_pos_as_xyz
'x, y, z'
'-x, -y, -z'

loop_
_atom_site_label
_atom_site_type_symbol
_atom_site_fract_x
_atom_site_fract_y
_atom_site_fract_z
_atom_site_U_iso_or_equiv
_atom_site_adp_type
_atom_site_occupancy
_atom_site_symmetry_multiplicity
_atom_site_calc_flag
_atom_site_refinement_flags
Co1 Co 0.76136(2) 0.236865(18) 0.702460(16) 0.01601(6) Uani 1 1 d .
S1 S 1.15384(4) 0.19831(3) 0.72133(3) 0.01652(9) Uani 1 1 d .
O1 O 0.91473(17) 0.08731(12) 0.59697(11) 0.0293(3) Uani 1 1 d .
H1 H 1.007(3) 0.076(2) 0.6017(18) 0.035 Uiso 1 1 d .
H2 H 0.893(3) 0.029(2) 0.6003(18) 0.035 Uiso 1 1 d .
O2 O 0.56731(16) 0.20324(13) 0.64502(11) 0.0279(3) Uani 1 1 d .
H3 H 0.469(3) 0.228(2) 0.6635(18) 0.033 Uiso 1 1 d .
H4 H 0.591(3) 0.137(2) 0.6148(18) 0.033 Uiso 1 1 d .
O3 O 0.3239(2) 0.04037(15) 0.41628(12) 0.0420(4) Uani 1 1 d .
H5 H 0.301(3) 0.068(2) 0.477(2) 0.050 Uiso 1 1 d .
H6 H 0.396(3) 0.064(2) 0.385(2) 0.050 Uiso 1 1 d .
O4 O 0.56658(18) 0.10453(13) 0.27353(12) 0.0380(3) Uani 1 1 d .
H7 H 0.637(3) 0.039(2) 0.253(2) 0.046 Uiso 1 1 d .
O11 O 0.97183(13) 0.25904(10) 0.75250(9) 0.0214(2) Uani 1 1 d .
O12 O 1.23379(16) 0.28850(11) 0.69980(13) 0.0387(3) Uani 1 1 d .
O13 O 1.19048(15) 0.12132(12) 0.62310(10) 0.0319(3) Uani 1 1 d .
O14 O 1.21645(17) 0.12450(12) 0.80692(10) 0.0349(3) Uani 1 1 d .
N11 N 0.91340(16) 0.42140(12) 0.43513(10) 0.0178(3) Uani 1 1 d .
N12 N 0.79481(16) 0.34377(12) 0.57162(10) 0.0199(3) Uani 1 1 d .
N31 N 1.29221(16) 0.02431(11) 0.07340(10) 0.0179(3) Uani 1 1 d .
N32 N 1.25598(17) -0.12297(12) 0.16923(11) 0.0206(3) Uani 1 1 d .
N51 N 0.62831(16) 0.49614(12) 0.08988(10) 0.0175(3) Uani 1 1 d .
N52 N 0.40725(16) 0.61348(12) 0.19989(11) 0.0189(3) Uani 1 1 d .
C1 C 1.04811(19) 0.38676(14) 0.24186(12) 0.0171(3) Uani 1 1 d .
C2 C 1.18047(19) 0.28755(14) 0.19561(12) 0.0180(3) Uani 1 1 d .
H8 H 1.2663 0.2505 0.2340 0.022 Uiso 1 1 calc R
C3 C 1.18829(18) 0.24206(13) 0.09355(12) 0.0167(3) Uani 1 1 d .
C4 C 1.06106(19) 0.29555(13) 0.03771(12) 0.0174(3) Uani 1 1 d .
H9 H 1.0658 0.2645 -0.0319 0.021 Uiso 1 1 calc R
C5 C 0.92739(18) 0.39424(13) 0.08383(12) 0.0168(3) Uani 1 1 d .
C6 C 0.92250(19) 0.44026(14) 0.18510(12) 0.0179(3) Uani 1 1 d .
H10 H 0.8326 0.5089 0.2159 0.021 Uiso 1 1 calc R
C11 C 1.0418(2) 0.43914(15) 0.35080(12) 0.0201(3) Uani 1 1 d .
H11 H 1.1511 0.4027 0.3715 0.024 Uiso 1 1 calc R
H12 H 1.0213 0.5254 0.3456 0.024 Uiso 1 1 calc R
C12 C 0.9342(2) 0.33242(14) 0.50317(12) 0.0197(3) Uani 1 1 d .
H13 H 1.0360 0.2695 0.5021 0.024 Uiso 1 1 calc R
C13 C 0.6791(2) 0.44498(16) 0.54469(13) 0.0239(3) Uani 1 1 d .
H14 H 0.5660 0.4759 0.5799 0.029 Uiso 1 1 calc R
C14 C 0.7503(2) 0.49394(16) 0.46063(13) 0.0230(3) Uani 1 1 d .
H15 H 0.6983 0.5639 0.4265 0.028 Uiso 1 1 calc R
C31 C 1.33062(19) 0.13298(14) 0.04497(13) 0.0203(3) Uani 1 1 d .
H16 H 1.3534 0.1369 -0.0343 0.024 Uiso 1 1 calc R
H17 H 1.4315 0.1306 0.0713 0.024 Uiso 1 1 calc R
C32 C 1.3178(2) -0.03551(14) 0.16270(13) 0.0200(3) Uani 1 1 d .
H18 H 1.3730 -0.0173 0.2144 0.024 Uiso 1 1 calc R
C33 C 1.1873(2) -0.11770(15) 0.07935(14) 0.0260(4) Uani 1 1 d .
H19 H 1.1331 -0.1698 0.0618 0.031 Uiso 1 1 calc R
C34 C 1.2084(2) -0.02719(15) 0.01945(14) 0.0247(3) Uani 1 1 d .
H20 H 1.1725 -0.0042 -0.0464 0.030 Uiso 1 1 calc R
C51 C 0.79282(19) 0.45395(15) 0.02093(12) 0.0200(3) Uani 1 1 d .
H21 H 0.8163 0.5220 -0.0153 0.024 Uiso 1 1 calc R
H22 H 0.7943 0.3968 -0.0354 0.024 Uiso 1 1 calc R
C52 C 0.54931(19) 0.60596(14) 0.13647(13) 0.0200(3) Uani 1 1 d .
H23 H 0.5908 0.6701 0.1251 0.024 Uiso 1 1 calc R
C53 C 0.3959(2) 0.50171(15) 0.19296(13) 0.0229(3) Uani 1 1 d .
H24 H 0.3060 0.4793 0.2297 0.027 Uiso 1 1 calc R
C54 C 0.5317(2) 0.42853(15) 0.12620(14) 0.0233(3) Uani 1 1 d .
H25 H 0.5551 0.3469 0.1082 0.028 Uiso 1 1 calc R
C101 C 0.6414(4) 0.1692(2) 0.3294(2) 0.0557(6) Uani 1 1 d .
H26 H 0.6543 0.1350 0.4002 0.067 Uiso 1 1 calc R
H27 H 0.5665 0.2528 0.3427 0.067 Uiso 1 1 calc R
C102 C 0.8069(4) 0.1671(3) 0.2691(3) 0.0731(9) Uani 1 1 d .
H28 H 0.8515 0.2132 0.3105 0.088 Uiso 1 1 calc R
H29 H 0.7950 0.2018 0.1992 0.088 Uiso 1 1 calc R
H30 H 0.8830 0.0847 0.2577 0.088 Uiso 1 1 calc R

loop_
_atom_site_aniso_label
_atom_site_aniso_U_11
_atom_site_aniso_U_22
_atom_site_aniso_U_33
_atom_site_aniso_U_23
_atom_site_aniso_U_13
_atom_site_aniso_U_12
Co1 0.01403(10) 0.01738(11) 0.01561(11) 0.00153(8) -0.00093(8) -0.00511(8)
S1 0.01460(17) 0.01712(18) 0.01688(18) 0.00103(14) -0.00241(14) -0.00448(14)
O1 0.0273(7) 0.0275(7) 0.0319(7) -0.0082(6) -0.0014(6) -0.0098(6)
O2 0.0177(6) 0.0328(7) 0.0347(7) -0.0029(6) -0.0042(5) -0.0107(5)
O3 0.0505(9) 0.0512(9) 0.0279(7) -0.0130(7) 0.0049(7) -0.0279(8)
O4 0.0316(7) 0.0297(7) 0.0470(9) 0.0013(6) -0.0064(6) -0.0036(6)
O11 0.0148(5) 0.0249(6) 0.0224(6) -0.0043(5) -0.0015(4) -0.0050(5)
O12 0.0200(6) 0.0225(7) 0.0717(10) 0.0039(6) -0.0004(6) -0.0092(5)
O13 0.0231(6) 0.0432(8) 0.0233(6) -0.0124(6) 0.0004(5) -0.0055(6)
O14 0.0346(7) 0.0387(8) 0.0218(6) 0.0081(5) -0.0073(5) 0.0008(6)
N11 0.0191(6) 0.0214(7) 0.0140(6) 0.0010(5) -0.0027(5) -0.0085(5)
N12 0.0192(6) 0.0248(7) 0.0169(6) 0.0031(5) -0.0039(5) -0.0088(6)
N31 0.0181(6) 0.0146(6) 0.0183(6) -0.0001(5) -0.0007(5) -0.0036(5)
N32 0.0225(7) 0.0189(7) 0.0200(7) 0.0020(5) -0.0038(5) -0.0066(5)
N51 0.0145(6) 0.0187(6) 0.0175(6) 0.0010(5) -0.0024(5) -0.0036(5)
N52 0.0161(6) 0.0198(7) 0.0194(6) 0.0025(5) -0.0015(5) -0.0054(5)
C1 0.0187(7) 0.0181(7) 0.0162(7) 0.0016(6) -0.0007(6) -0.0099(6)
C2 0.0167(7) 0.0182(7) 0.0199(7) 0.0039(6) -0.0036(6) -0.0071(6)
C3 0.0150(7) 0.0137(7) 0.0199(7) 0.0016(6) 0.0011(6) -0.0053(6)
C4 0.0186(7) 0.0164(7) 0.0166(7) -0.0019(6) -0.0006(6) -0.0065(6)
C5 0.0143(7) 0.0168(7) 0.0178(7) 0.0001(6) -0.0003(6) -0.0048(6)
C6 0.0166(7) 0.0171(7) 0.0176(7) -0.0014(6) 0.0002(6) -0.0043(6)
C11 0.0216(8) 0.0260(8) 0.0154(7) 0.0005(6) -0.0008(6) -0.0129(7)
C12 0.0193(7) 0.0215(8) 0.0176(7) 0.0010(6) -0.0021(6) -0.0068(6)
C13 0.0161(7) 0.0334(9) 0.0203(8) 0.0051(7) -0.0048(6) -0.0055(7)
C14 0.0198(8) 0.0278(9) 0.0194(8) 0.0047(6) -0.0059(6) -0.0043(7)
C31 0.0174(7) 0.0160(7) 0.0238(8) 0.0011(6) 0.0018(6) -0.0041(6)
C32 0.0221(8) 0.0195(8) 0.0182(7) 0.0007(6) -0.0038(6) -0.0068(6)
C33 0.0330(9) 0.0252(9) 0.0261(9) 0.0034(7) -0.0116(7) -0.0148(7)
C34 0.0288(9) 0.0264(9) 0.0217(8) 0.0035(7) -0.0097(7) -0.0104(7)
C51 0.0157(7) 0.0241(8) 0.0165(7) -0.0007(6) -0.0014(6) -0.0026(6)
C52 0.0190(7) 0.0173(7) 0.0220(8) 0.0014(6) -0.0016(6) -0.0054(6)
C53 0.0202(8) 0.0261(9) 0.0241(8) 0.0016(7) -0.0019(6) -0.0116(7)
C54 0.0253(8) 0.0202(8) 0.0268(8) 0.0007(6) -0.0048(7) -0.0109(7)
C101 0.0744(18) 0.0380(13) 0.0577(15) 0.0018(11) -0.0171(13) -0.0206(12)
C102 0.080(2) 0.0675(19) 0.099(2) 0.0325(17) -0.0382(18) -0.0505(17)

loop_
_atom_type_symbol
_atom_type_description
_atom_type_scat_dispersion_real
_atom_type_scat_dispersion_imag
_atom_type_scat_source
Co Co 0.3494 0.9721 'International Tables Vol C Tables 4.2.6.8 and 6.1.1.4'
S S 0.1246 0.1234 'International Tables Vol C Tables 4.2.6.8 and 6.1.1.4'
O O 0.0106 0.0060 'International Tables Vol C Tables 4.2.6.8 and 6.1.1.4'
N N 0.0061 0.0033 'International Tables Vol C Tables 4.2.6.8 and 6.1.1.4'
C C 0.0033 0.0016 'International Tables Vol C Tables 4.2.6.8 and 6.1.1.4'
H H 0.0000 0.0000 'International Tables Vol C Tables 4.2.6.8 and 6.1.1.4'

loop_
_geom_angle_atom_site_label_1
_geom_angle_atom_site_label_2
_geom_angle_atom_site_label_3
_geom_angle
_geom_angle_site_symmetry_1
_geom_angle_site_symmetry_3
N12 Co1 O2 91.00(6) . .
N12 Co1 N32 176.35(5) . 2_756
O2 Co1 N32 91.05(6) . 2_756
N12 Co1 N52 91.75(6) . 2_666
O2 Co1 N52 92.14(6) . 2_666
N32 Co1 N52 91.19(6) 2_756 2_666
N12 Co1 O1 86.93(6) . .
O2 Co1 O1 83.24(6) . .
N32 Co1 O1 90.31(6) 2_756 .
N52 Co1 O1 175.17(5) 2_666 .
N12 Co1 O11 88.75(5) . .
O2 Co1 O11 175.39(5) . .
N32 Co1 O11 88.97(5) 2_756 .
N52 Co1 O11 92.46(5) 2_666 .
O1 Co1 O11 92.15(6) . .
O14 S1 O12 110.31(9) . .
O14 S1 O13 108.57(9) . .
O12 S1 O13 109.60(9) . .
O14 S1 O11 110.43(8) . .
O12 S1 O11 108.68(8) . .
O13 S1 O11 109.24(7) . .
Co1 O1 H1 107.6(17) . .
Co1 O1 H2 119.2(17) . .
H1 O1 H2 112(2) . .
Co1 O2 H3 132.6(16) . .
Co1 O2 H4 116.0(15) . .
H3 O2 H4 107(2) . .
H5 O3 H6 106(2) . .
C101 O4 H7 108.0(17) . .
S1 O11 Co1 133.88(7) . .
C12 N11 C14 107.56(13) . .
C12 N11 C11 126.28(14) . .
C14 N11 C11 126.15(14) . .
C12 N12 C13 105.42(14) . .
C12 N12 Co1 127.10(11) . .
C13 N12 Co1 127.32(11) . .
C32 N31 C34 107.50(14) . .
C32 N31 C31 126.10(14) . .
C34 N31 C31 126.09(14) . .
C32 N32 C33 105.44(14) . .
C32 N32 Co1 128.46(11) . 2_756
C33 N32 Co1 125.77(11) . 2_756
C52 N51 C54 107.23(14) . .
C52 N51 C51 126.46(14) . .
C54 N51 C51 126.11(14) . .
C52 N52 C53 105.04(13) . .
C52 N52 Co1 127.37(11) . 2_666
C53 N52 Co1 127.53(11) . 2_666
C2 C1 C6 119.33(14) . .
C2 C1 C11 120.84(14) . .
C6 C1 C11 119.81(14) . .
C1 C2 C3 120.54(14) . .
C1 C2 H8 119.7 . .
C3 C2 H8 119.7 . .
C2 C3 C4 119.73(14) . .
C2 C3 C31 120.15(14) . .
C4 C3 C31 120.09(14) . .
C5 C4 C3 120.08(14) . .
C5 C4 H9 120.0 . .
C3 C4 H9 120.0 . .
C6 C5 C4 119.65(14) . .
C6 C5 C51 120.70(14) . .
C4 C5 C51 119.58(14) . .
C5 C6 C1 120.65(14) . .
C5 C6 H10 119.7 . .
C1 C6 H10 119.7 . .
N11 C11 C1 113.39(13) . .
N11 C11 H11 108.9 . .
C1 C11 H11 108.9 . .
N11 C11 H12 108.9 . .
C1 C11 H12 108.9 . .
H11 C11 H12 107.7 . .
N12 C12 N11 111.26(14) . .
N12 C12 H13 124.4 . .
N11 C12 H13 124.4 . .
C14 C13 N12 110.06(15) . .
C14 C13 H14 125.0 . .
N12 C13 H14 125.0 . .
C13 C14 N11 105.69(15) . .
C13 C14 H15 127.2 . .
N11 C14 H15 127.2 . .
N31 C31 C3 110.96(13) . .
N31 C31 H16 109.4 . .
C3 C31 H16 109.4 . .
N31 C31 H17 109.4 . .
C3 C31 H17 109.4 . .
H16 C31 H17 108.0 . .
N32 C32 N31 111.23(14) . .
N32 C32 H18 124.4 . .
N31 C32 H18 124.4 . .
C34 C33 N32 110.02(15) . .
C34 C33 H19 125.0 . .
N32 C33 H19 125.0 . .
C33 C34 N31 105.82(14) . .
C33 C34 H20 127.1 . .
N31 C34 H20 127.1 . .
N51 C51 C5 112.07(13) . .
N51 C51 H21 109.2 . .
C5 C51 H21 109.2 . .
N51 C51 H22 109.2 . .
C5 C51 H22 109.2 . .
H21 C51 H22 107.9 . .
N52 C52 N51 111.63(14) . .
N52 C52 H23 124.2 . .
N51 C52 H23 124.2 . .
C54 C53 N52 110.10(14) . .
C54 C53 H24 124.9 . .
N52 C53 H24 124.9 . .
C53 C54 N51 105.99(15) . .
C53 C54 H25 127.0 . .
N51 C54 H25 127.0 . .
O4 C101 C102 113.0(2) . .
O4 C101 H26 109.0 . .
C102 C101 H26 109.0 . .
O4 C101 H27 109.0 . .
C102 C101 H27 109.0 . .
H26 C101 H27 107.8 . .
C101 C102 H28 109.5 . .
C101 C102 H29 109.5 . .
H28 C102 H29 109.5 . .
C101 C102 H30 109.5 . .
H28 C102 H30 109.5 . .
H29 C102 H30 109.5 . .

loop_
_geom_bond_atom_site_label_1
_geom_bond_atom_site_label_2
_geom_bond_distance
_geom_bond_site_symmetry_2
Co1 N12 2.1144(15) .
Co1 O2 2.1162(14) .
Co1 N32 2.1212(15) 2_756
Co1 N52 2.1235(15) 2_666
Co1 O1 2.1367(15) .
Co1 O11 2.1460(13) .
S1 O14 1.4579(13) .
S1 O12 1.4646(14) .
S1 O13 1.4777(13) .
S1 O11 1.4834(13) .
O1 H1 0.79(2) .
O1 H2 0.78(2) .
O2 H3 0.79(2) .
O2 H4 0.83(2) .
O3 H5 0.80(3) .
O3 H6 0.81(3) .
O4 C101 1.433(3) .
O4 H7 0.82(3) .
N11 C12 1.346(2) .
N11 C14 1.374(2) .
N11 C11 1.462(2) .
N12 C12 1.319(2) .
N12 C13 1.378(2) .
N31 C32 1.344(2) .
N31 C34 1.372(2) .
N31 C31 1.470(2) .
N32 C32 1.322(2) .
N32 C33 1.374(2) .
N32 Co1 2.1212(15) 2_756
N51 C52 1.346(2) .
N51 C54 1.368(2) .
N51 C51 1.459(2) .
N52 C52 1.318(2) .
N52 C53 1.378(2) .
N52 Co1 2.1236(15) 2_666
C1 C2 1.389(2) .
C1 C6 1.393(2) .
C1 C11 1.507(2) .
C2 C3 1.391(2) .
C2 H8 0.9500 .
C3 C4 1.395(2) .
C3 C31 1.507(2) .
C4 C5 1.391(2) .
C4 H9 0.9500 .
C5 C6 1.391(2) .
C5 C51 1.515(2) .
C6 H10 0.9500 .
C11 H11 0.9900 .
C11 H12 0.9900 .
C12 H13 0.9500 .
C13 C14 1.355(2) .
C13 H14 0.9500 .
C14 H15 0.9500 .
C31 H16 0.9900 .
C31 H17 0.9900 .
C32 H18 0.9500 .
C33 C34 1.355(2) .
C33 H19 0.9500 .
C34 H20 0.9500 .
C51 H21 0.9900 .
C51 H22 0.9900 .
C52 H23 0.9500 .
C53 C54 1.353(2) .
C53 H24 0.9500 .
C54 H25 0.9500 .
C101 C102 1.491(4) .
C101 H26 0.9900 .
C101 H27 0.9900 .
C102 H28 0.9800 .
C102 H29 0.9800 .
C102 H30 0.9800 .

loop_
_geom_torsion_atom_site_label_1
_geom_torsion_atom_site_label_2
_geom_torsion_atom_site_label_3
_geom_torsion_atom_site_label_4
_geom_torsion
_geom_torsion_site_symmetry_1
O14 S1 O11 Co1 -107.65(11) .
O12 S1 O11 Co1 131.22(11) .
O13 S1 O11 Co1 11.69(12) .
N12 Co1 O11 S1 -83.89(11) .
N32 Co1 O11 S1 93.26(11) 2_756
N52 Co1 O11 S1 -175.59(10) 2_666
O1 Co1 O11 S1 2.98(10) .
O2 Co1 N12 C12 -126.01(14) .
N52 Co1 N12 C12 141.82(14) 2_666
O1 Co1 N12 C12 -42.83(14) .
O11 Co1 N12 C12 49.39(14) .
O2 Co1 N12 C13 59.25(14) .
N52 Co1 N12 C13 -32.92(14) 2_666
O1 Co1 N12 C13 142.43(14) .
O11 Co1 N12 C13 -125.35(14) .
C6 C1 C2 C3 0.2(2) .
C11 C1 C2 C3 -177.83(13) .
C1 C2 C3 C4 -0.9(2) .
C1 C2 C3 C31 -178.79(14) .
C2 C3 C4 C5 0.3(2) .
C31 C3 C4 C5 178.21(14) .
C3 C4 C5 C6 0.9(2) .
C3 C4 C5 C51 178.02(14) .
C4 C5 C6 C1 -1.6(2) .
C51 C5 C6 C1 -178.63(14) .
C2 C1 C6 C5 1.0(2) .
C11 C1 C6 C5 179.08(14) .
C12 N11 C11 C1 94.54(18) .
C14 N11 C11 C1 -86.84(19) .
C2 C1 C11 N11 -110.06(17) .
C6 C1 C11 N11 71.89(19) .
C13 N12 C12 N11 0.58(18) .
Co1 N12 C12 N11 -175.08(10) .
C14 N11 C12 N12 -0.58(18) .
C11 N11 C12 N12 178.25(13) .
C12 N12 C13 C14 -0.37(19) .
Co1 N12 C13 C14 175.28(11) .
N12 C13 C14 N11 0.03(19) .
C12 N11 C14 C13 0.32(18) .
C11 N11 C14 C13 -178.51(14) .
C32 N31 C31 C3 -86.86(19) .
C34 N31 C31 C3 85.89(19) .
C2 C3 C31 N31 89.65(17) .
C4 C3 C31 N31 -88.28(17) .
C33 N32 C32 N31 -0.20(18) .
Co1 N32 C32 N31 -173.83(10) 2_756
C34 N31 C32 N32 0.30(18) .
C31 N31 C32 N32 174.16(13) .
C32 N32 C33 C34 0.0(2) .
Co1 N32 C33 C34 173.88(12) 2_756
N32 C33 C34 N31 0.2(2) .
C32 N31 C34 C33 -0.27(19) .
C31 N31 C34 C33 -174.13(15) .
C52 N51 C51 C5 93.92(18) .
C54 N51 C51 C5 -80.34(19) .
C6 C5 C51 N51 -40.0(2) .
C4 C5 C51 N51 142.98(14) .
C53 N52 C52 N51 0.03(18) .
Co1 N52 C52 N51 177.25(10) 2_666
C54 N51 C52 N52 -0.47(18) .
C51 N51 C52 N52 -175.62(13) .
C52 N52 C53 C54 0.43(18) .
Co1 N52 C53 C54 -176.78(11) 2_666
N52 C53 C54 N51 -0.71(19) .
C52 N51 C54 C53 0.71(18) .
C51 N51 C54 C53 175.88(14) .
